data_7115804
loop_
_publ_author_name
'Xiaomin Xu'
'Bowen Shan'
'Sergii Kalytchuk'
'Minghua Xie'
'Shuaijun Yang'
'Danqing Liu'
'Stephen V. Kershaw'
'Qian Miao'

_publ_section_title
;
 Synthesis, solution-processed thin film transistors and solid solutions
 of silylethynylated diazatetracenes
;
_journal_name_full Chem.Commun.
_journal_page_first 12828
_journal_paper_doi 10.1039/C4cc04627G
_journal_volume 50
_journal_year 2014
_chemical_formula_sum 'C78 H102 N2 Si4'
_chemical_formula_weight 1179.98
_chemical_name_systematic
; 
 5,12-bis((triisopropylsilyl)ethynyl)tetracene
 6, 11-bis((triisopropylsilyl)ethynyl)-5,12-diazatetracene
;
_space_group_IT_number 19
_symmetry_cell_setting orthorhombic
_symmetry_space_group_name_Hall 'P 2ac 2ab'
_symmetry_space_group_name_H-M 'P 21 21 21'
_atom_sites_solution_hydrogens geom
_atom_sites_solution_primary direct
_atom_sites_solution_secondary difmap
_audit_creation_method SHELXL-97
_cell_angle_alpha 90.00
_cell_angle_beta 90.00
_cell_angle_gamma 90.00
_cell_formula_units_Z 2
_cell_length_a 14.4307(18)
_cell_length_b 15.1331(18)
_cell_length_c 16.975(2)
_cell_measurement_reflns_used 121
_cell_measurement_temperature 296(2)
_cell_measurement_theta_max 15
_cell_measurement_theta_min 15
_cell_volume 3707.0(8)
_computing_cell_refinement 'BRUKER KAPPA APEXII DUO DIFFRACTOMETER'
_computing_data_collection 'BRUKER KAPPA APEXII DUO DIFFRACTOMETER'
_computing_data_reduction 'BRUKER KAPPA APEXII DUO DIFFRACTOMETER'
_computing_molecular_graphics 'SIEMENS SHELXTL'
_computing_publication_material 'SIEMENS SHELXTL'
_computing_structure_refinement 'SHELXL-97 (Sheldrick, 2008)'
_computing_structure_solution 'SHELXS-97 (Sheldrick, 2008)'
_diffrn_ambient_temperature 296(2)
_diffrn_measured_fraction_theta_full 0.990
_diffrn_measured_fraction_theta_max 0.990
_diffrn_measurement_device_type 'BRUKER KAPPA APEXII DUO DIFFRACTOMETER'
_diffrn_measurement_method 'PHI & OMEGA SCAN'
_diffrn_radiation_monochromator graphite
_diffrn_radiation_source 'fine-focus sealed tube'
_diffrn_radiation_type MoK\a
_diffrn_radiation_wavelength 0.71073
_diffrn_reflns_av_R_equivalents 0.1521
_diffrn_reflns_av_sigmaI/netI 0.1860
_diffrn_reflns_limit_h_max 17
_diffrn_reflns_limit_h_min -15
_diffrn_reflns_limit_k_max 9
_diffrn_reflns_limit_k_min -18
_diffrn_reflns_limit_l_max 19
_diffrn_reflns_limit_l_min -20
_diffrn_reflns_number 20987
_diffrn_reflns_theta_full 25.25
_diffrn_reflns_theta_max 25.25
_diffrn_reflns_theta_min 1.80
_exptl_absorpt_coefficient_mu 0.121
_exptl_absorpt_correction_T_max 0.6652
_exptl_absorpt_correction_T_min 0.5198
_exptl_absorpt_correction_type multi-scan
_exptl_crystal_colour red
_exptl_crystal_density_diffrn 1.057
_exptl_crystal_density_method 'not measured'
_exptl_crystal_description block
_exptl_crystal_F_000 1280
_exptl_crystal_size_max 0.50
_exptl_crystal_size_mid 0.40
_exptl_crystal_size_min 0.30
_refine_diff_density_max 0.340
_refine_diff_density_min -0.312
_refine_diff_density_rms 0.078
_refine_ls_abs_structure_details 'Flack H D (1983), Acta Cryst. A39, 876-881'
_refine_ls_abs_structure_Flack -0.1(4)
_refine_ls_extinction_method none
_refine_ls_goodness_of_fit_ref 1.260
_refine_ls_hydrogen_treatment riding
_refine_ls_matrix_type full
_refine_ls_number_parameters 379
_refine_ls_number_reflns 6553
_refine_ls_number_restraints 0
_refine_ls_restrained_S_all 1.260
_refine_ls_R_factor_all 0.2493
_refine_ls_R_factor_gt 0.1491
_refine_ls_shift/su_max 0.000
_refine_ls_shift/su_mean 0.000
_refine_ls_structure_factor_coef Fsqd
_refine_ls_weighting_details 'calc w=1/[\s^2^(Fo^2^)+(0.1236P)^2^+2.4475P] where P=(Fo^2^+2Fc^2^)/3'
_refine_ls_weighting_scheme calc
_refine_ls_wR_factor_gt 0.3014
_refine_ls_wR_factor_ref 0.3483
_reflns_number_gt 3424
_reflns_number_total 6553
_reflns_threshold_expression >2sigma(I)
_cod_data_source_file c4cc04627g2.cif
_cod_data_source_block solid_solution(2)0.61(1a)0.39
_cod_depositor_comments
;
  Moved the _audit_creation_method data item out of the loop.

  Antanas Vaitkus,
  2019-03-01
;
_cod_original_cell_volume 3706.9(8)
_cod_original_sg_symbol_H-M P2(1)2(1)2(1)
_cod_database_code 7115804

loop_
_symmetry_equiv_pos_as_xyz
'x, y, z'
'-x+1/2, -y, z+1/2'
'-x, y+1/2, -z+1/2'
'x+1/2, -y+1/2, -z'

loop_
_atom_site_label
_atom_site_type_symbol
_atom_site_fract_x
_atom_site_fract_y
_atom_site_fract_z
_atom_site_U_iso_or_equiv
_atom_site_adp_type
_atom_site_occupancy
_atom_site_symmetry_multiplicity
_atom_site_calc_flag
_atom_site_refinement_flags
Si1 Si 0.89099(19) 0.25571(16) 0.40797(17) 0.0634(8) Uani 1 1 d .
Si2 Si 0.26412(17) 0.70894(15) 0.57881(16) 0.0559(8) Uani 1 1 d .
C1 C 0.7390(6) 0.3848(6) 0.4526(5) 0.051(2) Uani 1 1 d .
C2 C 0.8005(7) 0.3345(6) 0.4353(6) 0.063(3) Uani 1 1 d .
C3 C 0.8410(16) 0.1937(13) 0.3204(11) 0.201(11) Uani 1 1 d .
H3A H 0.7877 0.1636 0.3441 0.241 Uiso 1 1 calc R
C4 C 0.8999(19) 0.1163(15) 0.2931(13) 0.250(14) Uani 1 1 d .
H4A H 0.8705 0.0882 0.2489 0.376 Uiso 1 1 calc R
H4B H 0.9063 0.0746 0.3353 0.376 Uiso 1 1 calc R
H4C H 0.9600 0.1373 0.2777 0.376 Uiso 1 1 calc R
C5 C 0.8007(12) 0.2394(11) 0.2606(9) 0.145(6) Uani 1 1 d .
H5A H 0.7789 0.1988 0.2213 0.217 Uiso 1 1 calc R
H5B H 0.8452 0.2788 0.2376 0.217 Uiso 1 1 calc R
H5C H 0.7494 0.2729 0.2808 0.217 Uiso 1 1 calc R
C6 C 0.9939(9) 0.3150(9) 0.3763(11) 0.140(6) Uani 1 1 d .
H6A H 0.9827 0.3259 0.3202 0.169 Uiso 1 1 calc R
C7 C 1.0824(10) 0.2551(11) 0.3767(13) 0.186(9) Uani 1 1 d .
H7A H 1.1349 0.2890 0.3596 0.278 Uiso 1 1 calc R
H7B H 1.0733 0.2060 0.3418 0.278 Uiso 1 1 calc R
H7C H 1.0933 0.2337 0.4291 0.278 Uiso 1 1 calc R
C8 C 1.0147(10) 0.4021(10) 0.4075(12) 0.159(7) Uani 1 1 d .
H8A H 1.0710 0.4236 0.3843 0.239 Uiso 1 1 calc R
H8B H 1.0219 0.3985 0.4636 0.239 Uiso 1 1 calc R
H8C H 0.9649 0.4418 0.3951 0.239 Uiso 1 1 calc R
C9 C 0.9068(11) 0.1768(9) 0.4888(9) 0.121(6) Uani 1 1 d .
H9A H 0.9523 0.1328 0.4717 0.146 Uiso 1 1 calc R
C10 C 0.9466(16) 0.2239(14) 0.5627(9) 0.195(11) Uani 1 1 d .
H10A H 0.9543 0.1816 0.6044 0.292 Uiso 1 1 calc R
H10B H 0.9045 0.2693 0.5794 0.292 Uiso 1 1 calc R
H10C H 1.0054 0.2498 0.5501 0.292 Uiso 1 1 calc R
C11 C 0.8260(15) 0.1303(13) 0.5152(17) 0.249(16) Uani 1 1 d .
H11A H 0.8426 0.0912 0.5575 0.373 Uiso 1 1 calc R
H11B H 0.8007 0.0966 0.4724 0.373 Uiso 1 1 calc R
H11C H 0.7806 0.1719 0.5335 0.373 Uiso 1 1 calc R
C12 C 0.4423(6) 0.6091(6) 0.5430(5) 0.050(2) Uani 1 1 d .
C13 C 0.3746(7) 0.6521(6) 0.5602(5) 0.056(2) Uani 1 1 d .
C14 C 0.2429(10) 0.7047(10) 0.6906(7) 0.106(4) Uani 1 1 d .
H14A H 0.2938 0.7389 0.7137 0.128 Uiso 1 1 calc R
C15 C 0.2488(13) 0.6209(10) 0.7267(8) 0.142(6) Uani 1 1 d .
H15A H 0.2371 0.6266 0.7821 0.212 Uiso 1 1 calc R
H15B H 0.3096 0.5969 0.7187 0.212 Uiso 1 1 calc R
H15C H 0.2036 0.5821 0.7038 0.212 Uiso 1 1 calc R
C16 C 0.1538(10) 0.7579(12) 0.7110(10) 0.162(7) Uani 1 1 d .
H16A H 0.1433 0.7558 0.7668 0.243 Uiso 1 1 calc R
H16B H 0.1017 0.7326 0.6841 0.243 Uiso 1 1 calc R
H16C H 0.1615 0.8182 0.6948 0.243 Uiso 1 1 calc R
C17 C 0.2756(8) 0.8251(6) 0.5432(8) 0.083(3) Uani 1 1 d .
H17A H 0.2147 0.8533 0.5479 0.100 Uiso 1 1 calc R
C18 C 0.3425(10) 0.8771(9) 0.5921(10) 0.131(6) Uani 1 1 d .
H18A H 0.3465 0.9363 0.5721 0.196 Uiso 1 1 calc R
H18B H 0.4025 0.8498 0.5899 0.196 Uiso 1 1 calc R
H18C H 0.3214 0.8786 0.6457 0.196 Uiso 1 1 calc R
C19 C 0.3046(10) 0.8308(9) 0.4591(9) 0.125(5) Uani 1 1 d .
H19A H 0.3094 0.8918 0.4438 0.187 Uiso 1 1 calc R
H19B H 0.2595 0.8018 0.4266 0.187 Uiso 1 1 calc R
H19C H 0.3637 0.8026 0.4526 0.187 Uiso 1 1 calc R
C20 C 0.1727(9) 0.6467(9) 0.5250(10) 0.112(5) Uani 1 1 d .
H20A H 0.1520 0.6015 0.5625 0.134 Uiso 1 1 calc R
C21 C 0.1974(12) 0.5985(11) 0.4564(10) 0.155(7) Uani 1 1 d .
H21A H 0.1433 0.5702 0.4353 0.232 Uiso 1 1 calc R
H21B H 0.2428 0.5546 0.4697 0.232 Uiso 1 1 calc R
H21C H 0.2227 0.6382 0.4179 0.232 Uiso 1 1 calc R
C22 C 0.0855(9) 0.7035(13) 0.5091(13) 0.198(10) Uani 1 1 d .
H22A H 0.0405 0.6689 0.4812 0.297 Uiso 1 1 calc R
H22B H 0.1023 0.7540 0.4780 0.297 Uiso 1 1 calc R
H22C H 0.0597 0.7229 0.5583 0.297 Uiso 1 1 calc R
C23 C 0.6660(5) 0.4432(5) 0.4753(6) 0.041(2) Uani 1 1 d .
C24 C 0.6559(5) 0.4676(5) 0.5542(6) 0.047(2) Uani 1 1 d .
C25 C 0.7190(6) 0.4381(6) 0.6138(6) 0.057(3) Uani 1 1 d .
H25A H 0.7685 0.4019 0.6000 0.068 Uiso 1 1 calc R
C26 C 0.7073(7) 0.4620(6) 0.6890(6) 0.061(3) Uani 1 1 d .
H26A H 0.7485 0.4412 0.7269 0.073 Uiso 1 1 calc R
C27 C 0.6347(7) 0.5176(7) 0.7122(6) 0.068(3) Uani 1 1 d .
H27A H 0.6289 0.5338 0.7648 0.081 Uiso 1 1 calc R
C28 C 0.5735(7) 0.5477(6) 0.6590(6) 0.058(3) Uani 1 1 d .
H28A H 0.5251 0.5840 0.6752 0.069 Uiso 1 1 calc R
C29 C 0.5820(5) 0.5247(5) 0.5784(6) 0.044(2) Uani 1 1 d .
C30 C 0.5194(5) 0.5571(5) 0.5217(5) 0.043(2) Uani 1 1 d .
C31 C 0.5309(6) 0.5339(5) 0.4399(5) 0.044(2) Uani 1 1 d .
C32 C 0.4736(6) 0.5687(6) 0.3834(6) 0.064(3) Uani 0.50 1 d P
H32A H 0.4271 0.6079 0.3983 0.076 Uiso 0.50 1 calc PR
N1 N 0.4736(6) 0.5687(6) 0.3834(6) 0.064(3) Uani 0.50 1 d P
C33 C 0.4834(6) 0.5469(6) 0.3052(6) 0.058(3) Uani 1 1 d .
C34 C 0.4275(8) 0.5858(9) 0.2446(8) 0.087(4) Uani 1 1 d .
H34A H 0.3813 0.6259 0.2580 0.104 Uiso 1 1 calc R
C35 C 0.4412(10) 0.5650(10) 0.1697(8) 0.102(4) Uani 1 1 d .
H35A H 0.4049 0.5924 0.1316 0.123 Uiso 1 1 calc R
C36 C 0.5089(9) 0.5025(10) 0.1451(8) 0.097(4) Uani 1 1 d .
H36A H 0.5151 0.4875 0.0922 0.117 Uiso 1 1 calc R
C37 C 0.5646(8) 0.4651(8) 0.2010(7) 0.083(3) Uani 1 1 d .
H37A H 0.6098 0.4247 0.1857 0.100 Uiso 1 1 calc R
C38 C 0.5549(7) 0.4868(7) 0.2831(6) 0.065(3) Uani 1 1 d .
C39 C 0.6143(6) 0.4530(5) 0.3384(6) 0.061(2) Uani 0.50 1 d P
H39A H 0.6613 0.4145 0.3235 0.073 Uiso 0.50 1 calc PR
N2 N 0.6143(6) 0.4530(5) 0.3384(6) 0.061(2) Uani 0.50 1 d P
C40 C 0.6040(5) 0.4765(5) 0.4166(5) 0.045(2) Uani 1 1 d .

loop_
_atom_site_aniso_label
_atom_site_aniso_U_11
_atom_site_aniso_U_22
_atom_site_aniso_U_33
_atom_site_aniso_U_23
_atom_site_aniso_U_13
_atom_site_aniso_U_12
Si1 0.0610(17) 0.0520(14) 0.0770(18) 0.0040(14) 0.0124(15) 0.0261(13)
Si2 0.0404(14) 0.0483(13) 0.0791(18) 0.0031(13) 0.0058(14) 0.0080(11)
C1 0.039(5) 0.045(5) 0.070(6) 0.008(4) -0.003(5) 0.006(5)
C2 0.055(6) 0.055(5) 0.078(7) 0.003(5) 0.005(5) 0.012(5)
C3 0.29(3) 0.167(17) 0.144(16) -0.058(13) -0.056(16) 0.15(2)
C4 0.37(4) 0.22(2) 0.161(17) -0.083(16) -0.06(2) 0.17(3)
C5 0.154(14) 0.146(13) 0.134(13) -0.020(12) -0.045(11) -0.012(12)
C6 0.082(9) 0.095(10) 0.244(19) 0.020(11) 0.052(11) 0.026(8)
C7 0.099(12) 0.140(13) 0.32(3) 0.060(15) 0.078(14) 0.062(11)
C8 0.101(12) 0.099(11) 0.28(2) -0.034(13) -0.015(14) -0.020(9)
C9 0.140(13) 0.091(9) 0.134(13) 0.049(9) 0.058(11) 0.059(9)
C10 0.27(3) 0.22(2) 0.095(11) 0.009(13) 0.006(14) 0.15(2)
C11 0.19(2) 0.162(18) 0.39(4) 0.17(2) 0.15(2) 0.062(17)
C12 0.041(5) 0.045(5) 0.064(6) 0.005(4) 0.000(5) 0.015(5)
C13 0.054(6) 0.047(5) 0.068(7) 0.005(5) -0.002(5) 0.001(5)
C14 0.103(10) 0.125(10) 0.091(9) 0.014(8) 0.040(8) 0.010(9)
C15 0.186(16) 0.139(12) 0.100(10) 0.047(10) 0.025(12) 0.012(13)
C16 0.127(13) 0.175(15) 0.183(15) -0.031(13) 0.103(12) 0.023(12)
C17 0.060(7) 0.053(6) 0.136(10) 0.006(6) 0.023(7) 0.016(5)
C18 0.117(11) 0.087(8) 0.187(15) -0.044(10) 0.047(11) -0.020(9)
C19 0.128(12) 0.112(10) 0.135(12) 0.072(9) 0.036(10) 0.015(9)
C20 0.080(9) 0.096(10) 0.159(14) -0.023(9) -0.035(9) 0.008(8)
C21 0.172(16) 0.142(13) 0.151(14) -0.061(12) -0.072(13) 0.017(12)
C22 0.061(9) 0.185(16) 0.35(3) -0.044(19) -0.091(14) 0.030(11)
C23 0.028(5) 0.029(4) 0.066(7) 0.005(4) 0.013(4) -0.001(4)
C24 0.034(5) 0.035(4) 0.073(7) 0.007(4) -0.002(5) -0.009(4)
C25 0.036(6) 0.049(5) 0.086(8) 0.011(5) -0.002(5) 0.004(4)
C26 0.061(7) 0.062(6) 0.060(7) 0.004(5) -0.014(5) -0.005(5)
C27 0.075(8) 0.072(7) 0.056(6) -0.007(6) -0.011(6) 0.008(6)
C28 0.062(7) 0.049(5) 0.062(7) -0.014(5) 0.005(6) 0.007(5)
C29 0.031(5) 0.027(4) 0.074(7) 0.008(4) 0.001(5) 0.005(3)
C30 0.035(5) 0.031(4) 0.063(7) -0.002(4) 0.012(5) 0.004(4)
C31 0.035(5) 0.037(4) 0.062(6) 0.005(4) 0.005(5) 0.008(4)
C32 0.046(6) 0.061(5) 0.083(8) 0.003(5) 0.006(5) 0.008(4)
N1 0.046(6) 0.061(5) 0.083(8) 0.003(5) 0.006(5) 0.008(4)
C33 0.044(6) 0.062(6) 0.068(8) 0.002(5) 0.009(5) -0.004(5)
C34 0.058(8) 0.127(10) 0.075(9) 0.023(7) 0.007(7) 0.015(7)
C35 0.086(10) 0.148(12) 0.073(10) 0.012(9) -0.015(8) -0.001(9)
C36 0.073(9) 0.147(12) 0.071(9) -0.007(9) -0.005(8) 0.001(9)
C37 0.066(8) 0.112(9) 0.071(8) -0.023(7) 0.018(7) -0.023(7)
C38 0.047(6) 0.085(7) 0.064(7) -0.008(6) 0.014(6) -0.023(6)
C39 0.050(5) 0.061(5) 0.072(6) -0.009(5) 0.005(5) -0.011(5)
N2 0.050(5) 0.061(5) 0.072(6) -0.009(5) 0.005(5) -0.011(5)
C40 0.036(5) 0.039(4) 0.061(6) 0.002(5) 0.003(5) -0.005(4)

loop_
_atom_type_symbol
_atom_type_description
_atom_type_scat_dispersion_real
_atom_type_scat_dispersion_imag
_atom_type_scat_source
C C 0.0033 0.0016 'International Tables Vol C Tables 4.2.6.8 and 6.1.1.4'
H H 0.0000 0.0000 'International Tables Vol C Tables 4.2.6.8 and 6.1.1.4'
Si Si 0.0817 0.0704 'International Tables Vol C Tables 4.2.6.8 and 6.1.1.4'
N N 0.0061 0.0033 'International Tables Vol C Tables 4.2.6.8 and 6.1.1.4'

loop_
_geom_angle_atom_site_label_1
_geom_angle_atom_site_label_2
_geom_angle_atom_site_label_3
_geom_angle
C6 Si1 C2 109.7(5)
C6 Si1 C9 116.2(8)
C2 Si1 C9 108.9(5)
C6 Si1 C3 108.8(10)
C2 Si1 C3 104.5(6)
C9 Si1 C3 108.1(9)
C13 Si2 C20 107.0(5)
C13 Si2 C17 107.9(4)
C20 Si2 C17 112.4(6)
C13 Si2 C14 107.0(5)
C20 Si2 C14 110.8(7)
C17 Si2 C14 111.4(6)
C2 C1 C23 178.4(10)
C1 C2 Si1 178.1(9)
C5 C3 C4 113.8(17)
C5 C3 Si1 119.7(14)
C4 C3 Si1 114.0(15)
C8 C6 C7 110.8(14)
C8 C6 Si1 120.6(12)
C7 C6 Si1 112.3(10)
C11 C9 C10 105.8(17)
C11 C9 Si1 116.9(14)
C10 C9 Si1 110.6(11)
C13 C12 C30 178.2(10)
C12 C13 Si2 173.4(8)
C15 C14 C16 114.7(13)
C15 C14 Si2 116.7(10)
C16 C14 Si2 109.5(10)
C19 C17 C18 108.6(11)
C19 C17 Si2 112.9(8)
C18 C17 Si2 111.9(9)
C21 C20 C22 110.3(14)
C21 C20 Si2 119.1(12)
C22 C20 Si2 112.3(10)
C24 C23 C1 119.9(8)
C24 C23 C40 120.6(7)
C1 C23 C40 119.5(8)
C23 C24 C25 121.9(8)
C23 C24 C29 120.8(8)
C25 C24 C29 117.3(9)
C26 C25 C24 120.6(9)
C25 C26 C27 121.7(9)
C28 C27 C26 120.5(9)
C27 C28 C29 120.6(9)
C30 C29 C28 121.3(7)
C30 C29 C24 119.4(8)
C28 C29 C24 119.3(8)
C29 C30 C12 121.7(8)
C29 C30 C31 120.0(7)
C12 C30 C31 118.3(8)
C32 C31 C40 119.1(8)
C32 C31 C30 120.7(7)
C40 C31 C30 120.2(8)
C31 C32 C33 121.4(8)
C32 C33 C38 118.7(9)
C32 C33 C34 122.4(10)
C38 C33 C34 118.8(10)
C35 C34 C33 120.5(12)
C34 C35 C36 122.8(13)
C37 C36 C35 118.4(12)
C36 C37 C38 121.3(12)
C39 C38 C33 120.7(9)
C39 C38 C37 121.1(11)
C33 C38 C37 118.1(11)
C38 C39 C40 119.6(8)
C39 C40 C31 120.3(8)
C39 C40 C23 120.7(8)
C31 C40 C23 119.0(8)

loop_
_geom_bond_atom_site_label_1
_geom_bond_atom_site_label_2
_geom_bond_distance
Si1 C6 1.816(14)
Si1 C2 1.828(10)
Si1 C9 1.833(12)
Si1 C3 1.900(19)
Si2 C13 1.839(10)
Si2 C20 1.861(13)
Si2 C17 1.867(10)
Si2 C14 1.924(12)
C1 C2 1.206(11)
C1 C23 1.427(12)
C3 C5 1.36(2)
C3 C4 1.52(2)
C6 C8 1.452(19)
C6 C7 1.567(17)
C9 C11 1.43(2)
C9 C10 1.55(2)
C12 C13 1.211(11)
C12 C30 1.409(12)
C14 C15 1.411(17)
C14 C16 1.556(18)
C17 C19 1.492(17)
C17 C18 1.496(17)
C20 C21 1.42(2)
C20 C22 1.548(18)
C23 C24 1.397(12)
C23 C40 1.431(12)
C24 C25 1.432(12)
C24 C29 1.434(11)
C25 C26 1.339(12)
C26 C27 1.400(13)
C27 C28 1.343(13)
C28 C29 1.417(12)
C29 C30 1.408(11)
C30 C31 1.441(11)
C31 C32 1.372(11)
C31 C40 1.422(11)
C32 C33 1.375(12)
C33 C38 1.425(13)
C33 C34 1.433(14)
C34 C35 1.325(16)
C35 C36 1.423(18)
C36 C37 1.367(16)
C37 C38 1.439(14)
C38 C39 1.370(13)
C39 C40 1.381(12)
